data_1554420
loop_
_publ_author_name
'Muthuramalingam, Somasundaram'
'Garg, Jai Anand'
'Karthick, R.'
'Fox, Thomas'
'Blacque, Olivier'
'Venkatesan, Koushik'
'Ramanathan, Saiganesh'
'Kabilan, Senthamaraikannan'
'Balasubramanian, K. K.'

_publ_section_title
;
 Nickel catalyzed synthesis of
 4,4&#x2032;-bichromenes/4,4&#x2032;-bithiochromenes and their
 Atropisomerism
;
_journal_issue 1
_journal_name_full 'Organic Chemistry Frontiers'
_journal_page_first 134
_journal_paper_doi 10.1039/C8QO00820E
_journal_volume 6
_journal_year 2019
_chemical_formula_sum 'C20 H14 O4'
_chemical_formula_weight 318.31
_space_group_IT_number 14
_space_group_name_Hall '-P 2ybc'
_space_group_name_H-M_alt 'P 1 21/c 1'
_symmetry_cell_setting monoclinic
_symmetry_space_group_name_H-M 'P 1 21/c 1'
_atom_sites_solution_hydrogens geom
_atom_sites_solution_primary direct
_atom_sites_solution_secondary difmap
_audit_creation_method SHELXL-97
_audit_update_record
;
2011-10-31 deposited with the CCDC.
2018-11-21 downloaded from the CCDC.
;
_cell_angle_alpha 90.00
_cell_angle_beta 109.061(2)
_cell_angle_gamma 90.00
_cell_formula_units_Z 4
_cell_length_a 8.0844(4)
_cell_length_b 19.8817(10)
_cell_length_c 10.2123(5)
_cell_measurement_reflns_used 3727
_cell_measurement_temperature 298(2)
_cell_measurement_theta_max 26.93
_cell_measurement_theta_min 2.35
_cell_volume 1551.44(13)
_computing_cell_refinement 'Bruker SMART'
_computing_data_collection 'Bruker SMART'
_computing_data_reduction 'Bruker SAINT'
_computing_molecular_graphics 'Bruker SHELXTL'
_computing_publication_material 'Bruker SHELXTL'
_computing_structure_refinement 'SHELXL-97 (Sheldrick, 1997)'
_computing_structure_solution 'SHELXS-97 (Sheldrick, 1990)'
_diffrn_ambient_temperature 298(2)
_diffrn_measured_fraction_theta_full 1.000
_diffrn_measured_fraction_theta_max 0.996
_diffrn_measurement_device_type 'CCD area detector'
_diffrn_measurement_method 'phi and omega scans'
_diffrn_radiation_monochromator graphite
_diffrn_radiation_source 'fine-focus sealed tube'
_diffrn_radiation_type MoK\a
_diffrn_radiation_wavelength 0.71073
_diffrn_reflns_av_R_equivalents 0.0245
_diffrn_reflns_av_sigmaI/netI 0.0295
_diffrn_reflns_limit_h_max 10
_diffrn_reflns_limit_h_min -10
_diffrn_reflns_limit_k_max 25
_diffrn_reflns_limit_k_min -26
_diffrn_reflns_limit_l_max 11
_diffrn_reflns_limit_l_min -13
_diffrn_reflns_number 11587
_diffrn_reflns_theta_full 25.00
_diffrn_reflns_theta_max 28.43
_diffrn_reflns_theta_min 2.05
_exptl_absorpt_coefficient_mu 0.095
_exptl_absorpt_correction_T_max 0.9702
_exptl_absorpt_correction_T_min 0.9612
_exptl_absorpt_correction_type none
_exptl_crystal_colour clear
_exptl_crystal_density_diffrn 1.363
_exptl_crystal_density_meas 0
_exptl_crystal_density_method 'not measured'
_exptl_crystal_description Square
_exptl_crystal_F_000 664
_exptl_crystal_size_max 0.42
_exptl_crystal_size_mid 0.38
_exptl_crystal_size_min 0.32
_refine_diff_density_max 0.190
_refine_diff_density_min -0.229
_refine_diff_density_rms 0.042
_refine_ls_extinction_method none
_refine_ls_goodness_of_fit_ref 0.988
_refine_ls_hydrogen_treatment mixed
_refine_ls_matrix_type full
_refine_ls_number_parameters 217
_refine_ls_number_reflns 3892
_refine_ls_number_restraints 0
_refine_ls_restrained_S_all 0.988
_refine_ls_R_factor_all 0.0722
_refine_ls_R_factor_gt 0.0486
_refine_ls_shift/su_max 0.000
_refine_ls_shift/su_mean 0.000
_refine_ls_structure_factor_coef Fsqd
_refine_ls_weighting_details 'calc w=1/[\s^2^(Fo^2^)+(0.0434P)^2^+0.5358P] where P=(Fo^2^+2Fc^2^)/3'
_refine_ls_weighting_scheme calc
_refine_ls_wR_factor_gt 0.1072
_refine_ls_wR_factor_ref 0.1218
_reflns_number_gt 2722
_reflns_number_total 3892
_reflns_threshold_expression >2sigma(I)
_cod_data_source_file c8qo00820e2.cif
_cod_data_source_block new
_cod_depositor_comments
;
The following automatic conversions were performed:

data item '_symmetry_cell_setting' value 'Monoclinic' was changed to
'monoclinic' in accordance with the
/home/saulius/struct/COD-crude-data/automatic-downloads/DataCite-retrospective/RSC/depositions/lib/dictionaries/cif_core.dic
dictionary named 'cif_core.dic' version 2.4.2 last updated on
2011-04-26.

Automatic conversion script
Id: cif_fix_values 6909 2019-04-08 15:41:33Z antanas 
;
_cod_original_sg_symbol_H-M P2(1)/c
_cod_database_code 1554420

loop_
_symmetry_equiv_pos_as_xyz
'x, y, z'
'-x, y+1/2, -z+1/2'
'-x, -y, -z'
'x, -y-1/2, z-1/2'

loop_
_atom_site_label
_atom_site_type_symbol
_atom_site_fract_x
_atom_site_fract_y
_atom_site_fract_z
_atom_site_U_iso_or_equiv
_atom_site_adp_type
_atom_site_occupancy
_atom_site_symmetry_multiplicity
_atom_site_calc_flag
_atom_site_refinement_flags
C1 C -0.0633(2) 0.60119(9) 0.59492(16) 0.0484(4) Uani 1 1 d .
H1 H -0.0168 0.6433 0.5876 0.058 Uiso 1 1 calc R
C2 C -0.1990(2) 0.57619(11) 0.48544(18) 0.0624(5) Uani 1 1 d .
H2 H -0.2412 0.6007 0.4037 0.075 Uiso 1 1 calc R
C3 C -0.2721(2) 0.51481(11) 0.4974(2) 0.0665(5) Uani 1 1 d .
H3 H -0.3658 0.4987 0.4242 0.080 Uiso 1 1 calc R
C4 C -0.2084(2) 0.47720(9) 0.6157(2) 0.0611(5) Uani 1 1 d .
H4 H -0.2593 0.4361 0.6232 0.073 Uiso 1 1 calc R
C5 C -0.0681(2) 0.50085(8) 0.72383(17) 0.0457(4) Uani 1 1 d .
C6 C 0.1701(2) 0.47207(8) 0.9203(2) 0.0563(4) Uani 1 1 d .
H6A H 0.2416 0.4496 0.8736 0.068 Uiso 1 1 calc R
H6B H 0.1937 0.4513 1.0105 0.068 Uiso 1 1 calc R
C7 C 0.2206(2) 0.54489(8) 0.93939(16) 0.0449(3) Uani 1 1 d .
C8 C 0.14219(18) 0.58881(7) 0.83841(15) 0.0378(3) Uani 1 1 d .
C9 C 0.00487(18) 0.56420(7) 0.71615(15) 0.0388(3) Uani 1 1 d .
C10 C 0.3604(2) 0.56460(10) 1.06271(19) 0.0611(5) Uani 1 1 d .
H10 H 0.3895 0.6100 1.0733 0.073 Uiso 1 1 calc R
C11 C 0.5076(2) 0.76693(10) 0.7348(2) 0.0657(5) Uani 1 1 d .
H11 H 0.5348 0.8122 0.7321 0.079 Uiso 1 1 calc R
C12 C 0.6006(3) 0.71926(12) 0.6907(2) 0.0741(6) Uani 1 1 d .
H12 H 0.6885 0.7324 0.6559 0.089 Uiso 1 1 calc R
C13 C 0.5638(3) 0.65212(12) 0.6979(2) 0.0757(6) Uani 1 1 d .
H13 H 0.6274 0.6199 0.6687 0.091 Uiso 1 1 calc R
C14 C 0.4332(2) 0.63269(9) 0.7484(2) 0.0601(5) Uani 1 1 d .
H14 H 0.4109 0.5871 0.7547 0.072 Uiso 1 1 calc R
C15 C 0.33370(19) 0.67985(7) 0.79016(15) 0.0421(3) Uani 1 1 d .
C16 C 0.19350(18) 0.66155(7) 0.84363(14) 0.0385(3) Uani 1 1 d .
C17 C 0.1153(2) 0.71000(7) 0.89407(16) 0.0447(3) Uani 1 1 d .
C18 C 0.1657(3) 0.78248(8) 0.8910(2) 0.0590(5) Uani 1 1 d .
H18A H 0.0598 0.8085 0.8506 0.071 Uiso 1 1 calc R
H18B H 0.2188 0.7977 0.9857 0.071 Uiso 1 1 calc R
C19 C 0.3735(2) 0.74767(8) 0.78324(17) 0.0492(4) Uani 1 1 d .
C20 C -0.0147(2) 0.69529(9) 0.96028(19) 0.0586(4) Uani 1 1 d .
H20 H -0.0531 0.6511 0.9584 0.070 Uiso 1 1 calc R
O1 O -0.00962(15) 0.46297(6) 0.84193(14) 0.0591(3) Uani 1 1 d .
O2 O 0.44217(18) 0.52695(8) 1.15274(14) 0.0792(4) Uani 1 1 d .
O3 O 0.2803(2) 0.79683(6) 0.81831(18) 0.0805(5) Uani 1 1 d .
O4 O -0.0760(2) 0.73660(7) 1.01733(17) 0.0833(5) Uani 1 1 d .

loop_
_atom_site_aniso_label
_atom_site_aniso_U_11
_atom_site_aniso_U_22
_atom_site_aniso_U_33
_atom_site_aniso_U_23
_atom_site_aniso_U_13
_atom_site_aniso_U_12
C1 0.0490(9) 0.0525(9) 0.0469(8) 0.0013(7) 0.0200(7) -0.0005(7)
C2 0.0587(10) 0.0823(13) 0.0447(9) -0.0017(9) 0.0147(8) 0.0061(10)
C3 0.0548(10) 0.0787(13) 0.0611(11) -0.0267(11) 0.0123(9) -0.0050(10)
C4 0.0544(10) 0.0496(10) 0.0813(13) -0.0226(10) 0.0248(9) -0.0117(8)
C5 0.0468(8) 0.0371(7) 0.0578(9) -0.0066(7) 0.0233(7) -0.0016(6)
C6 0.0571(10) 0.0369(8) 0.0742(11) 0.0116(8) 0.0203(9) 0.0038(7)
C7 0.0468(8) 0.0376(8) 0.0511(9) 0.0037(7) 0.0172(7) 0.0020(6)
C8 0.0409(7) 0.0321(7) 0.0444(7) -0.0011(6) 0.0194(6) -0.0006(6)
C9 0.0398(7) 0.0362(7) 0.0453(8) -0.0044(6) 0.0203(6) 0.0003(6)
C10 0.0609(11) 0.0557(10) 0.0582(10) 0.0062(9) 0.0080(8) 0.0035(9)
C11 0.0569(10) 0.0595(11) 0.0770(12) 0.0155(10) 0.0168(9) -0.0163(9)
C12 0.0538(11) 0.0922(16) 0.0832(14) 0.0110(12) 0.0318(10) -0.0109(10)
C13 0.0663(12) 0.0763(14) 0.1013(16) -0.0046(12) 0.0506(12) -0.0016(10)
C14 0.0628(11) 0.0478(9) 0.0802(12) -0.0055(9) 0.0378(10) -0.0029(8)
C15 0.0447(8) 0.0371(7) 0.0441(8) 0.0006(6) 0.0142(6) -0.0039(6)
C16 0.0430(7) 0.0313(7) 0.0398(7) 0.0010(6) 0.0115(6) -0.0003(6)
C17 0.0529(9) 0.0335(7) 0.0482(8) -0.0024(7) 0.0172(7) 0.0009(6)
C18 0.0736(12) 0.0353(8) 0.0714(11) -0.0056(8) 0.0282(9) 0.0008(8)
C19 0.0506(9) 0.0412(8) 0.0527(9) 0.0047(7) 0.0128(7) -0.0038(7)
C20 0.0643(11) 0.0476(9) 0.0726(12) -0.0074(9) 0.0345(9) 0.0009(8)
O1 0.0586(7) 0.0404(6) 0.0779(8) 0.0080(6) 0.0218(6) -0.0090(5)
O2 0.0718(9) 0.0908(11) 0.0634(8) 0.0223(8) 0.0059(7) 0.0193(8)
O3 0.0972(11) 0.0331(6) 0.1312(13) 0.0047(7) 0.0646(10) -0.0023(6)
O4 0.0910(10) 0.0709(9) 0.1080(12) -0.0235(8) 0.0600(9) 0.0056(8)

loop_
_atom_type_symbol
_atom_type_description
_atom_type_scat_dispersion_real
_atom_type_scat_dispersion_imag
_atom_type_scat_source
C C 0.0033 0.0016 'International Tables Vol C Tables 4.2.6.8 and 6.1.1.4'
H H 0.0000 0.0000 'International Tables Vol C Tables 4.2.6.8 and 6.1.1.4'
O O 0.0106 0.0060 'International Tables Vol C Tables 4.2.6.8 and 6.1.1.4'

loop_
_geom_angle_atom_site_label_1
_geom_angle_atom_site_label_2
_geom_angle_atom_site_label_3
_geom_angle
C2 C1 C9 120.71(16)
C2 C1 H1 119.6
C9 C1 H1 119.6
C3 C2 C1 119.89(18)
C3 C2 H2 120.1
C1 C2 H2 120.1
C4 C3 C2 120.83(17)
C4 C3 H3 119.6
C2 C3 H3 119.6
C3 C4 C5 119.54(17)
C3 C4 H4 120.2
C5 C4 H4 120.2
O1 C5 C4 118.32(15)
O1 C5 C9 120.82(14)
C4 C5 C9 120.72(16)
O1 C6 C7 112.36(13)
O1 C6 H6A 109.1
C7 C6 H6A 109.1
O1 C6 H6B 109.1
C7 C6 H6B 109.1
H6A C6 H6B 107.9
C8 C7 C10 122.14(15)
C8 C7 C6 119.22(14)
C10 C7 C6 118.52(14)
C7 C8 C9 118.43(13)
C7 C8 C16 122.97(13)
C9 C8 C16 118.57(12)
C1 C9 C5 118.23(14)
C1 C9 C8 123.69(13)
C5 C9 C8 118.01(13)
O2 C10 C7 125.15(18)
O2 C10 H10 117.4
C7 C10 H10 117.4
C12 C11 C19 120.16(17)
C12 C11 H11 119.9
C19 C11 H11 119.9
C13 C12 C11 120.09(18)
C13 C12 H12 120.0
C11 C12 H12 120.0
C14 C13 C12 119.97(19)
C14 C13 H13 120.0
C12 C13 H13 120.0
C13 C14 C15 121.24(18)
C13 C14 H14 119.4
C15 C14 H14 119.4
C19 C15 C14 118.08(15)
C19 C15 C16 118.80(14)
C14 C15 C16 123.10(14)
C17 C16 C15 119.07(13)
C17 C16 C8 123.05(13)
C15 C16 C8 117.88(12)
C16 C17 C20 122.44(14)
C16 C17 C18 121.02(15)
C20 C17 C18 116.47(14)
O3 C18 C17 116.14(14)
O3 C18 H18A 108.3
C17 C18 H18A 108.3
O3 C18 H18B 108.3
C17 C18 H18B 108.3
H18A C18 H18B 107.4
O3 C19 C11 117.63(15)
O3 C19 C15 121.90(15)
C11 C19 C15 120.42(16)
O4 C20 C17 124.24(17)
O4 C20 H20 117.9
C17 C20 H20 117.9
C5 O1 C6 114.91(12)
C19 O3 C18 121.21(13)

loop_
_geom_bond_atom_site_label_1
_geom_bond_atom_site_label_2
_geom_bond_distance
C1 C2 1.378(2)
C1 C9 1.390(2)
C1 H1 0.9300
C2 C3 1.378(3)
C2 H2 0.9300
C3 C4 1.370(3)
C3 H3 0.9300
C4 C5 1.382(2)
C4 H4 0.9300
C5 O1 1.368(2)
C5 C9 1.404(2)
C6 O1 1.423(2)
C6 C7 1.499(2)
C6 H6A 0.9700
C6 H6B 0.9700
C7 C8 1.342(2)
C7 C10 1.445(2)
C8 C9 1.458(2)
C8 C16 1.5007(19)
C10 O2 1.202(2)
C10 H10 0.9300
C11 C12 1.374(3)
C11 C19 1.385(2)
C11 H11 0.9300
C12 C13 1.375(3)
C12 H12 0.9300
C13 C14 1.373(2)
C13 H13 0.9300
C14 C15 1.390(2)
C14 H14 0.9300
C15 C19 1.393(2)
C15 C16 1.456(2)
C16 C17 1.344(2)
C17 C20 1.453(2)
C17 C18 1.501(2)
C18 O3 1.392(2)
C18 H18A 0.9700
C18 H18B 0.9700
C19 O3 1.352(2)
C20 O4 1.203(2)
C20 H20 0.9300

loop_
_geom_torsion_atom_site_label_1
_geom_torsion_atom_site_label_2
_geom_torsion_atom_site_label_3
_geom_torsion_atom_site_label_4
_geom_torsion
C9 C1 C2 C3 2.0(3)
C1 C2 C3 C4 -1.8(3)
C2 C3 C4 C5 -0.7(3)
C3 C4 C5 O1 178.60(15)
C3 C4 C5 C9 2.8(2)
O1 C6 C7 C8 -33.3(2)
O1 C6 C7 C10 150.56(16)
C10 C7 C8 C9 178.63(14)
C6 C7 C8 C9 2.7(2)
C10 C7 C8 C16 0.7(2)
C6 C7 C8 C16 -175.29(14)
C2 C1 C9 C5 0.1(2)
C2 C1 C9 C8 -176.83(14)
O1 C5 C9 C1 -178.18(13)
C4 C5 C9 C1 -2.5(2)
O1 C5 C9 C8 -1.1(2)
C4 C5 C9 C8 174.57(14)
C7 C8 C9 C1 -167.79(14)
C16 C8 C9 C1 10.3(2)
C7 C8 C9 C5 15.31(19)
C16 C8 C9 C5 -166.64(12)
C8 C7 C10 O2 -175.52(18)
C6 C7 C10 O2 0.5(3)
C19 C11 C12 C13 -1.7(3)
C11 C12 C13 C14 0.5(3)
C12 C13 C14 C15 1.3(3)
C13 C14 C15 C19 -1.8(3)
C13 C14 C15 C16 179.71(17)
C19 C15 C16 C17 -4.8(2)
C14 C15 C16 C17 173.64(16)
C19 C15 C16 C8 174.67(14)
C14 C15 C16 C8 -6.9(2)
C7 C8 C16 C17 -93.12(19)
C9 C8 C16 C17 88.93(18)
C7 C8 C16 C15 87.40(18)
C9 C8 C16 C15 -90.55(16)
C15 C16 C17 C20 -174.48(15)
C8 C16 C17 C20 6.0(2)
C15 C16 C17 C18 2.3(2)
C8 C16 C17 C18 -177.12(15)
C16 C17 C18 O3 7.7(3)
C20 C17 C18 O3 -175.31(16)
C12 C11 C19 O3 -176.53(18)
C12 C11 C19 C15 1.2(3)
C14 C15 C19 O3 178.18(16)
C16 C15 C19 O3 -3.3(2)
C14 C15 C19 C11 0.5(2)
C16 C15 C19 C11 179.09(15)
C16 C17 C20 O4 173.15(18)
C18 C17 C20 O4 -3.8(3)
C4 C5 O1 C6 153.41(15)
C9 C5 O1 C6 -30.8(2)
C7 C6 O1 C5 46.6(2)
C11 C19 O3 C18 -168.12(17)
C15 C19 O3 C18 14.2(3)
C17 C18 O3 C19 -15.9(3)
